data_2312022
loop_
_publ_author_name
'Benson, Cassidy A.'
'Bateman, Gage'
'Cox, Jordan M.'
'Benedict, Jason B.'

_publ_section_title
;
 Hybrid organic-inorganic crystal structure of
 4-(di-methyl-amino)-pyridinium di-methyl-ammonium
 tetra-chlorido-lead(II).
;
_journal_coeditor_code NR2065
_journal_issue 'Pt 11'
_journal_name_full 'Acta crystallographica. Section E, Crystallographic communications'
_journal_page_first 1670
_journal_page_last 1673
_journal_paper_doi 10.1107/S2056989017014062
_journal_volume 73
_journal_year 2017
_chemical_formula_iupac '(C2 H8 N) (C7 H11 N2) [Pb Cl4]'
_chemical_formula_moiety 'C2 H8 N +, C7 H11 N2 +, Cl4 Pb 2-'
_chemical_formula_sum 'C9 H19 Cl4 N3 Pb'
_chemical_formula_weight 518.26
_chemical_name_systematic
;
4-Dimethylaminopyridinium dimethylammonium tetrachloridolead(II)
;
_space_group_crystal_system monoclinic
_space_group_IT_number 15
_space_group_name_Hall '-C 2yc'
_space_group_name_H-M_alt 'C 1 2/c 1'
_atom_sites_solution_hydrogens mixed
_audit_creation_method
;
Olex2 1.2
(compiled 2017.03.28 svn.r3405 for OlexSys, GUI svn.r5337)
;
_cell_angle_alpha 90
_cell_angle_beta 91.0813(19)
_cell_angle_gamma 90
_cell_formula_units_Z 4
_cell_length_a 11.0965(11)
_cell_length_b 19.120(2)
_cell_length_c 7.5453(8)
_cell_measurement_reflns_used 9977
_cell_measurement_temperature 90
_cell_measurement_theta_max 30.580
_cell_measurement_theta_min 3.408
_cell_volume 1600.6(3)
_computing_cell_refinement
;
SAINT (Bruker, 2016)
;
_computing_data_collection
;
APEX2 (Bruker, 2016)
;
_computing_data_reduction
;
SAINT (Bruker, 2016)
;
_computing_molecular_graphics
;
<i>OLEX2</i> (Dolomanov <i>et al.</i>,  2009)
;
_computing_publication_material
;
<i>OLEX2</i> (Dolomanov <i>et al.</i>,  2009)
;
_computing_structure_refinement
;
SHELXL2016 (Sheldrick, 2015)
;
_computing_structure_solution
;
<i>olex2.solve</i> (Bourhis <i>et al.</i>,  2015)
;
_diffrn_ambient_temperature 90.0
_diffrn_detector_area_resol_mean 7.9
_diffrn_measured_fraction_theta_full 1.000
_diffrn_measured_fraction_theta_max 0.999
_diffrn_measurement_device 'three-circle diffractometer'
_diffrn_measurement_device_type 'Bruker SMART APEXII area detector'
_diffrn_measurement_method '\w and \f scans'
_diffrn_radiation_monochromator 'mirror optics'
_diffrn_radiation_type MoK\a
_diffrn_radiation_wavelength 0.71073
_diffrn_reflns_av_R_equivalents 0.0295
_diffrn_reflns_limit_h_max 15
_diffrn_reflns_limit_h_min -15
_diffrn_reflns_limit_k_max 27
_diffrn_reflns_limit_k_min -27
_diffrn_reflns_limit_l_max 10
_diffrn_reflns_limit_l_min -10
_diffrn_reflns_number 14318
_diffrn_reflns_theta_full 25.242
_diffrn_reflns_theta_max 30.580
_diffrn_reflns_theta_min 2.122
_diffrn_standards_number 0
_exptl_absorpt_coefficient_mu 11.192
_exptl_absorpt_correction_T_max 0.7461
_exptl_absorpt_correction_T_min 0.2908
_exptl_absorpt_correction_type multi-scan
_exptl_absorpt_process_details
;
(SADABS; Bruker, 2016)
;
_exptl_crystal_colour colourless
_exptl_crystal_density_diffrn 2.151
_exptl_crystal_description plate
_exptl_crystal_F_000 976
_exptl_crystal_size_max 0.12
_exptl_crystal_size_mid 0.10
_exptl_crystal_size_min 0.04
_refine_diff_density_max 1.681
_refine_diff_density_min -0.761
_refine_ls_extinction_method none
_refine_ls_goodness_of_fit_ref 1.036
_refine_ls_hydrogen_treatment mixed
_refine_ls_matrix_type full
_refine_ls_number_parameters 85
_refine_ls_number_reflns 2461
_refine_ls_number_restraints 1
_refine_ls_restrained_S_all 1.037
_refine_ls_R_factor_all 0.0136
_refine_ls_R_factor_gt 0.0130
_refine_ls_shift/su_max 0.001
_refine_ls_shift/su_mean 0.000
_refine_ls_structure_factor_coef Fsqd
_refine_ls_weighting_details 'w=1/[\s^2^(Fo^2^)+(0.0197P)^2^+0.6272P] where P=(Fo^2^+2Fc^2^)/3'
_refine_ls_weighting_scheme calc
_refine_ls_wR_factor_gt 0.0332
_refine_ls_wR_factor_ref 0.0335
_reflns_number_gt 2398
_reflns_number_total 2461
_reflns_threshold_expression 'I > 2\s(I)'
_cod_data_source_file nr2065sup1.cif
_cod_data_source_block I
_cod_original_sg_symbol_H-M 'C 2/c'
_cod_database_code 2312022
_shelx_space_group_comment
;
The symmetry employed for this shelxl refinement is uniquely defined
by the following loop, which should always be used as a source of
symmetry information in preference to the above space-group names.
They are only intended as comments.
;

loop_
_space_group_symop_operation_xyz
'x, y, z'
'-x, y, -z+1/2'
'x+1/2, y+1/2, z'
'-x+1/2, y+1/2, -z+1/2'
'-x, -y, -z'
'x, -y, z-1/2'
'-x+1/2, -y+1/2, -z'
'x+1/2, -y+1/2, z-1/2'

loop_
_atom_site_type_symbol
_atom_site_label
_atom_site_fract_x
_atom_site_fract_y
_atom_site_fract_z
_atom_site_U_iso_or_equiv
_atom_site_adp_type
_atom_site_calc_flag
_atom_site_occupancy
Pb Pb1 1.000000 0.44266(2) 0.250000 0.00845(3) Uani d 1
Cl Cl2 0.86249(4) 0.44764(2) 0.57303(6) 0.01412(8) Uani d 1
Cl Cl1 0.85512(3) 0.33250(2) 0.10684(5) 0.01280(7) Uani d 1
N N1 0.500000 0.18730(13) 0.250000 0.0181(4) Uani d 1
H H1 0.4713(19) 0.1598(13) 0.3311(18) 0.022 Uiso d 1
N N3 0.500000 0.52247(11) 0.750000 0.0121(4) Uani d 1
N N2 0.500000 0.30724(11) 0.750000 0.0138(4) Uani d 1
H H2 0.499998 0.261213 0.750000 0.017 Uiso calc 1
C C4 0.500000 0.45287(12) 0.750000 0.0103(4) Uani d 1
C C2 0.40384(16) 0.34254(9) 0.6811(2) 0.0138(3) Uani d 1
H H2A 0.337557 0.317062 0.632503 0.017 Uiso calc 1
C C3 0.40049(14) 0.41371(9) 0.6802(2) 0.0121(3) Uani d 1
H H3 0.331759 0.437346 0.633026 0.015 Uiso calc 1
C C5 0.39118(18) 0.56252(9) 0.7039(3) 0.0165(4) Uani d 1
H H5A 0.320144 0.537848 0.747178 0.025 Uiso calc 1
H H5B 0.384567 0.567587 0.574804 0.025 Uiso calc 1
H H5C 0.396086 0.608909 0.758791 0.025 Uiso calc 1
C C1 0.5973(2) 0.23118(11) 0.3336(3) 0.0238(4) Uani d 1
H H1A 0.641230 0.255783 0.240978 0.036 Uiso calc 1
H H1B 0.653055 0.201124 0.400987 0.036 Uiso calc 1
H H1C 0.561169 0.265369 0.413504 0.036 Uiso calc 1

loop_
_atom_site_aniso_label
_atom_site_aniso_U_11
_atom_site_aniso_U_22
_atom_site_aniso_U_33
_atom_site_aniso_U_12
_atom_site_aniso_U_13
_atom_site_aniso_U_23
Pb1 0.00920(5) 0.00796(5) 0.00818(5) 0.000 0.00013(3) 0.000
Cl2 0.01194(18) 0.01588(19) 0.01458(19) -0.00345(13) 0.00121(15) -0.00144(13)
Cl1 0.01214(16) 0.01147(16) 0.01476(17) -0.00031(13) -0.00059(13) -0.00139(13)
N1 0.0206(11) 0.0187(11) 0.0151(10) 0.000 0.0012(8) 0.000
N3 0.0089(8) 0.0123(9) 0.0149(9) 0.000 -0.0014(7) 0.000
N2 0.0176(10) 0.0103(9) 0.0136(9) 0.000 0.0019(7) 0.000
C4 0.0102(10) 0.0123(10) 0.0085(10) 0.000 0.0009(8) 0.000
C2 0.0132(7) 0.0152(8) 0.0131(7) -0.0030(6) 0.0011(6) -0.0018(6)
C3 0.0098(6) 0.0143(7) 0.0121(7) -0.0003(6) 0.0002(5) -0.0003(6)
C5 0.0131(8) 0.0165(8) 0.0200(9) 0.0044(6) -0.0016(7) 0.0015(6)
C1 0.0315(10) 0.0156(8) 0.0247(9) -0.0080(7) 0.0084(8) -0.0049(7)

loop_
_atom_type_symbol
_atom_type_description
_atom_type_scat_dispersion_real
_atom_type_scat_dispersion_imag
_atom_type_scat_source
C C 0.0033 0.0016 'International Tables Vol C Tables 4.2.6.8 and 6.1.1.4'
H H 0.0000 0.0000 'International Tables Vol C Tables 4.2.6.8 and 6.1.1.4'
Cl Cl 0.1484 0.1585 'International Tables Vol C Tables 4.2.6.8 and 6.1.1.4'
N N 0.0061 0.0033 'International Tables Vol C Tables 4.2.6.8 and 6.1.1.4'
Pb Pb -3.3944 10.1111 'International Tables Vol C Tables 4.2.6.8 and 6.1.1.4'

loop_
_geom_angle_atom_site_label_1
_geom_angle_atom_site_label_2
_geom_angle_atom_site_label_3
_geom_angle_site_symmetry_1
_geom_angle_site_symmetry_3
_geom_angle
Cl2 Pb1 Cl2 . 2_755 176.237(16)
Cl2 Pb1 Cl2 2_755 5_766 94.728(14)
Cl2 Pb1 Cl2 . 5_766 82.538(14)
Cl2 Pb1 Cl2 . 6_565 94.728(14)
Cl2 Pb1 Cl2 5_766 6_565 87.519(19)
Cl2 Pb1 Cl2 2_755 6_565 82.539(14)
Cl1 Pb1 Cl2 . 2_755 90.441(13)
Cl1 Pb1 Cl2 2_755 . 90.442(13)
Cl1 Pb1 Cl2 . 6_565 94.115(15)
Cl1 Pb1 Cl2 2_755 2_755 92.339(12)
Cl1 Pb1 Cl2 . . 92.340(13)
Cl1 Pb1 Cl2 . 5_766 174.742(12)
Cl1 Pb1 Cl2 2_755 5_766 94.116(15)
Cl1 Pb1 Cl2 2_755 6_565 174.741(12)
Cl1 Pb1 Cl1 . 2_755 84.698(18)
Pb1 Cl2 Pb1 . 5_766 97.462(14)
H1 N1 H1 . 2_655 106(3)
C1 N1 H1 2_655 2_655 108.2(15)
C1 N1 H1 . 2_655 111.3(15)
C1 N1 H1 2_655 . 111.3(15)
C1 N1 H1 . . 108.2(15)
C1 N1 C1 2_655 . 111.8(2)
C4 N3 C5 . . 121.49(10)
C4 N3 C5 . 2_656 121.49(10)
C5 N3 C5 2_656 . 117.0(2)
C2 N2 H2 . . 119.8
C2 N2 H2 2_656 . 119.8
C2 N2 C2 2_656 . 120.4(2)
N3 C4 C3 . 2_656 121.65(10)
N3 C4 C3 . . 121.66(10)
C3 C4 C3 2_656 . 116.7(2)
N2 C2 H2A . . 119.3
N2 C2 C3 . . 121.33(16)
C3 C2 H2A . . 119.3
C4 C3 H3 . . 119.9
C2 C3 C4 . . 120.13(16)
C2 C3 H3 . . 119.9
N3 C5 H5A . . 109.5
N3 C5 H5B . . 109.5
N3 C5 H5C . . 109.5
H5A C5 H5B . . 109.5
H5A C5 H5C . . 109.5
H5B C5 H5C . . 109.5
N1 C1 H1A . . 109.5
N1 C1 H1B . . 109.5
N1 C1 H1C . . 109.5
H1A C1 H1B . . 109.5
H1A C1 H1C . . 109.5
H1B C1 H1C . . 109.5

loop_
_geom_bond_atom_site_label_1
_geom_bond_atom_site_label_2
_geom_bond_site_symmetry_2
_geom_bond_distance
Pb1 Cl2 . 2.9015(5)
Pb1 Cl2 6_565 2.9041(5)
Pb1 Cl2 2_755 2.9015(5)
Pb1 Cl2 5_766 2.9041(5)
Pb1 Cl1 2_755 2.8500(4)
Pb1 Cl1 . 2.8499(4)
N1 H1 2_655 0.872(17)
N1 H1 . 0.872(17)
N1 C1 2_655 1.497(2)
N1 C1 . 1.497(2)
N3 C4 . 1.331(3)
N3 C5 2_656 1.466(2)
N3 C5 . 1.466(2)
N2 H2 . 0.8800
N2 C2 . 1.358(2)
N2 C2 2_656 1.358(2)
C4 C3 2_656 1.427(2)
C4 C3 . 1.427(2)
C2 H2A . 0.9500
C2 C3 . 1.361(2)
C3 H3 . 0.9500
C5 H5A . 0.9800
C5 H5B . 0.9800
C5 H5C . 0.9800
C1 H1A . 0.9800
C1 H1B . 0.9800
C1 H1C . 0.9800

loop_
_geom_hbond_atom_site_label_D
_geom_hbond_atom_site_label_H
_geom_hbond_atom_site_label_A
_geom_hbond_site_symmetry_A
_geom_hbond_distance_DH
_geom_hbond_distance_HA
_geom_hbond_distance_DA
_geom_hbond_angle_DHA
N1 H1 Cl1 8_456 0.872(17) 2.473(10) 3.1844(6) 139(2)
N2 H2 Cl1 8_456 0.88 2.63 3.2901(18) 133.0
N2 H2 Cl1 7_656 0.88 2.63 3.2901(18) 133.0

loop_
_geom_torsion_atom_site_label_1
_geom_torsion_atom_site_label_2
_geom_torsion_atom_site_label_3
_geom_torsion_atom_site_label_4
_geom_torsion_site_symmetry_1
_geom_torsion_site_symmetry_4
_geom_torsion
N3 C4 C3 C2 . . 179.51(11)
N2 C2 C3 C4 . . 1.0(2)
C2 N2 C2 C3 2_656 . -0.51(12)
C3 C4 C3 C2 2_656 . -0.49(11)
C5 N3 C4 C3 . 2_656 -170.46(13)
C5 N3 C4 C3 2_656 2_656 9.54(13)
C5 N3 C4 C3 2_656 . -170.46(13)
C5 N3 C4 C3 . . 9.54(13)

_cod_database_fobs_code 2312022
